data_8102839
loop_
_publ_author_name
'Kwang Ha'

_publ_section_title
;
 Crystal structure of acridine(dimethyl
 sulfoxide-kS)diiodoplatinum(II), PtI2(C13H9N)(C2H6OS)
;
_journal_issue 4
_journal_name_full 'Zeitschrift f\"ur Kristallographie - New Crystal Structures'
_journal_page_first 657
_journal_volume 225
_journal_year 2010
_chemical_formula_moiety 'C15 H15 I2 N O Pt S'
_chemical_formula_sum 'C15 H15 I2 N O Pt S'
_chemical_formula_weight 706.23
_chemical_name_systematic
; 
Acridine(dimethyl sulfoxide-\k<i>S</i>)diiodoplatinum(II)
;
_space_group_IT_number 60
_symmetry_cell_setting orthorhombic
_symmetry_space_group_name_Hall '-P 2n 2ab'
_symmetry_space_group_name_H-M 'P b c n'
_atom_sites_solution_hydrogens geom
_atom_sites_solution_primary direct
_atom_sites_solution_secondary difmap
_audit_creation_method SHELXL-97
_cell_angle_alpha 90.00
_cell_angle_beta 90.00
_cell_angle_gamma 90.00
_cell_formula_units_Z 8
_cell_length_a 24.4566(13)
_cell_length_b 9.1868(5)
_cell_length_c 15.8353(9)
_cell_measurement_reflns_used 5660
_cell_measurement_temperature 200(2)
_cell_measurement_theta_max 27.93
_cell_measurement_theta_min 2.37
_cell_volume 3557.8(3)
_computing_cell_refinement 'SAINT (Bruker, 2000)'
_computing_data_collection 'SMART (Bruker, 2000)'
_computing_data_reduction 'SAINT (Bruker, 2000)'
_computing_molecular_graphics 'ORTEP-III (Farrugia, 1997)'
_computing_publication_material SHELXL97
_computing_structure_refinement 'SHELXL-97 (Sheldrick, 1997)'
_computing_structure_solution 'SHELXS-97 (Sheldrick, 1997)'
_diffrn_ambient_temperature 200(2)
_diffrn_measured_fraction_theta_full 0.999
_diffrn_measured_fraction_theta_max 0.999
_diffrn_measurement_device_type 'Bruker SMART 1000 CCD'
_diffrn_measurement_method '\f and \w scans'
_diffrn_radiation_monochromator graphite
_diffrn_radiation_source 'fine-focus sealed tube'
_diffrn_radiation_type MoK\a
_diffrn_radiation_wavelength 0.71073
_diffrn_reflns_av_R_equivalents 0.0928
_diffrn_reflns_av_sigmaI/netI 0.0723
_diffrn_reflns_limit_h_max 17
_diffrn_reflns_limit_h_min -32
_diffrn_reflns_limit_k_max 12
_diffrn_reflns_limit_k_min -11
_diffrn_reflns_limit_l_max 21
_diffrn_reflns_limit_l_min -20
_diffrn_reflns_number 24980
_diffrn_reflns_theta_full 28.28
_diffrn_reflns_theta_max 28.28
_diffrn_reflns_theta_min 2.37
_diffrn_standards_decay_% 0
_diffrn_standards_interval_count 0
_diffrn_standards_interval_time 0
_diffrn_standards_number 0
_exptl_absorpt_coefficient_mu 11.473
_exptl_absorpt_correction_T_max 1.000
_exptl_absorpt_correction_T_min 0.647
_exptl_absorpt_correction_type multi-scan
_exptl_absorpt_process_details SADABS
_exptl_crystal_colour yellow
_exptl_crystal_density_diffrn 2.637
_exptl_crystal_density_method 'not measured'
_exptl_crystal_description block
_exptl_crystal_F_000 2560
_exptl_crystal_size_max 0.13
_exptl_crystal_size_mid 0.10
_exptl_crystal_size_min 0.04
_refine_diff_density_max 2.092
_refine_diff_density_min -1.953
_refine_diff_density_rms 0.324
_refine_ls_extinction_method none
_refine_ls_goodness_of_fit_ref 1.047
_refine_ls_hydrogen_treatment constr
_refine_ls_matrix_type full
_refine_ls_number_parameters 192
_refine_ls_number_reflns 4423
_refine_ls_number_restraints 0
_refine_ls_restrained_S_all 1.047
_refine_ls_R_factor_all 0.0868
_refine_ls_R_factor_gt 0.0408
_refine_ls_shift/su_max 0.001
_refine_ls_shift/su_mean 0.000
_refine_ls_structure_factor_coef Fsqd
_refine_ls_weighting_details 'calc w=1/[\s^2^(Fo^2^)+(0.0283P)^2^+0.0000P] where P=(Fo^2^+2Fc^2^)/3'
_refine_ls_weighting_scheme calc
_refine_ls_wR_factor_gt 0.0707
_refine_ls_wR_factor_ref 0.0923
_reflns_number_gt 2855
_reflns_number_total 4423
_reflns_threshold_expression >2sigma(I)
_cod_data_source_file 1267-3168.cff
_cod_data_source_block pti2(acr)(dmso)
_cod_depositor_comments
;
The following automatic conversions were performed:
'_symmetry_cell_setting' value 'Orthorhombic' changed to 'orthorhombic'
according to '/home/saulius/struct/CIF-dictionaries/cif_core.dic'
dictionary named 'cif_core.dic' version 2.4.1 from
2010-06-29.

'_exptl_absorpt_correction_type' value 'Multi-scan' changed
to 'multi-scan' according to
'/home/saulius/struct/CIF-dictionaries/cif_core.dic' dictionary named
'cif_core.dic' version 2.4.1 from 2010-06-29.

Automatic conversion script
Id: cif_fix_enum 1555 2011-01-17 13:19:09Z saulius 
;
_cod_original_sg_symbol_H-M 'P bcn'
_cod_database_code 8102839

loop_
_symmetry_equiv_pos_as_xyz
'x, y, z'
'-x+1/2, -y+1/2, z+1/2'
'-x, y, -z+1/2'
'x+1/2, -y+1/2, -z'
'-x, -y, -z'
'x-1/2, y-1/2, -z-1/2'
'x, -y, z-1/2'
'-x-1/2, y-1/2, z'

loop_
_atom_site_label
_atom_site_type_symbol
_atom_site_fract_x
_atom_site_fract_y
_atom_site_fract_z
_atom_site_U_iso_or_equiv
_atom_site_adp_type
_atom_site_occupancy
_atom_site_symmetry_multiplicity
_atom_site_calc_flag
_atom_site_refinement_flags
_atom_site_disorder_assembly
_atom_site_disorder_group
Pt1 Pt 0.164182(13) 0.16066(4) 0.35636(2) 0.02567(11) Uani 1 1 d . . .
I1 I 0.07346(2) 0.24917(8) 0.28684(4) 0.03955(18) Uani 1 1 d . . .
I2 I 0.24781(3) 0.06292(8) 0.44144(4) 0.04331(19) Uani 1 1 d . . .
S1 S 0.21063(9) 0.2464(2) 0.24508(14) 0.0276(5) Uani 1 1 d . . .
O1 O 0.1978(2) 0.3959(7) 0.2208(4) 0.0390(16) Uani 1 1 d . . .
N1 N 0.1165(3) 0.0886(8) 0.4578(4) 0.0245(16) Uani 1 1 d . . .
C1 C 0.0951(3) -0.0483(9) 0.4576(5) 0.0225(18) Uani 1 1 d . . .
C2 C 0.1050(4) -0.1432(10) 0.3898(6) 0.036(2) Uani 1 1 d . . .
H2 H 0.1253 -0.1104 0.3423 0.043 Uiso 1 1 calc R . .
C3 C 0.0857(4) -0.2816(11) 0.3919(6) 0.040(2) Uani 1 1 d . . .
H3 H 0.0936 -0.3454 0.3463 0.048 Uiso 1 1 calc R . .
C4 C 0.0542(4) -0.3327(12) 0.4601(6) 0.047(3) Uani 1 1 d . . .
H4 H 0.0411 -0.4301 0.4604 0.057 Uiso 1 1 calc R . .
C5 C 0.0427(4) -0.2435(11) 0.5245(6) 0.038(2) Uani 1 1 d . . .
H5 H 0.0208 -0.2777 0.5699 0.046 Uiso 1 1 calc R . .
C6 C 0.0628(3) -0.0982(10) 0.5261(5) 0.029(2) Uani 1 1 d . . .
C7 C 0.0523(4) -0.0028(11) 0.5921(5) 0.034(2) Uani 1 1 d . . .
H7 H 0.0295 -0.0334 0.6372 0.041 Uiso 1 1 calc R . .
C8 C 0.0748(3) 0.1383(10) 0.5937(5) 0.031(2) Uani 1 1 d . . .
C9 C 0.0661(4) 0.2365(13) 0.6595(6) 0.044(3) Uani 1 1 d . . .
H9 H 0.0445 0.2076 0.7064 0.053 Uiso 1 1 calc R . .
C10 C 0.0874(4) 0.3701(14) 0.6581(6) 0.053(3) Uani 1 1 d . . .
H10 H 0.0803 0.4358 0.7031 0.063 Uiso 1 1 calc R . .
C11 C 0.1204(4) 0.4135(11) 0.5902(6) 0.044(3) Uani 1 1 d . . .
H11 H 0.1363 0.5079 0.5904 0.053 Uiso 1 1 calc R . .
C12 C 0.1301(4) 0.3232(11) 0.5241(6) 0.039(2) Uani 1 1 d . . .
H12 H 0.1522 0.3551 0.4783 0.047 Uiso 1 1 calc R . .
C13 C 0.1076(4) 0.1820(10) 0.5232(5) 0.031(2) Uani 1 1 d . . .
C14 C 0.1993(4) 0.1332(11) 0.1567(5) 0.042(3) Uani 1 1 d . . .
H14A H 0.1599 0.1241 0.1466 0.063 Uiso 1 1 calc R . .
H14B H 0.2148 0.0366 0.1676 0.063 Uiso 1 1 calc R . .
H14C H 0.2168 0.1758 0.1069 0.063 Uiso 1 1 calc R . .
C15 C 0.2813(4) 0.2357(10) 0.2545(7) 0.042(3) Uani 1 1 d . . .
H15A H 0.2984 0.2761 0.2037 0.064 Uiso 1 1 calc R . .
H15B H 0.2922 0.1336 0.2611 0.064 Uiso 1 1 calc R . .
H15C H 0.2931 0.2912 0.3041 0.064 Uiso 1 1 calc R . .

loop_
_atom_site_aniso_label
_atom_site_aniso_U_11
_atom_site_aniso_U_22
_atom_site_aniso_U_33
_atom_site_aniso_U_23
_atom_site_aniso_U_13
_atom_site_aniso_U_12
Pt1 0.02407(19) 0.02844(19) 0.02451(18) 0.00297(15) 0.00022(14) -0.00195(14)
I1 0.0263(3) 0.0567(5) 0.0357(3) 0.0102(3) -0.0028(3) -0.0002(3)
I2 0.0350(4) 0.0523(5) 0.0426(4) 0.0123(3) -0.0053(3) 0.0066(3)
S1 0.0264(12) 0.0279(13) 0.0285(12) 0.0048(10) 0.0030(9) -0.0040(9)
O1 0.043(4) 0.035(4) 0.038(4) 0.009(3) 0.004(3) -0.001(3)
N1 0.021(4) 0.031(4) 0.021(4) 0.006(3) 0.003(3) -0.002(3)
C1 0.016(4) 0.026(5) 0.025(4) 0.003(4) -0.001(3) -0.001(3)
C2 0.036(6) 0.035(6) 0.036(5) 0.007(5) 0.008(4) -0.004(4)
C3 0.042(6) 0.037(6) 0.041(6) -0.008(5) 0.003(5) -0.004(5)
C4 0.054(7) 0.047(7) 0.041(6) 0.014(5) -0.008(5) -0.016(5)
C5 0.038(6) 0.041(6) 0.034(6) 0.011(5) 0.001(4) -0.004(5)
C6 0.023(5) 0.035(6) 0.029(5) 0.008(4) -0.004(4) 0.003(4)
C7 0.031(5) 0.050(7) 0.021(5) 0.012(5) 0.002(4) 0.002(5)
C8 0.025(5) 0.040(6) 0.027(5) 0.001(4) -0.001(4) 0.009(4)
C9 0.036(6) 0.061(8) 0.036(6) 0.001(5) 0.002(4) 0.013(5)
C10 0.048(7) 0.068(9) 0.041(7) -0.010(6) -0.002(5) 0.016(6)
C11 0.053(7) 0.038(7) 0.041(6) -0.013(5) -0.009(5) 0.005(5)
C12 0.045(6) 0.038(6) 0.034(6) 0.007(5) -0.004(4) -0.006(5)
C13 0.032(5) 0.037(6) 0.023(5) -0.002(4) -0.006(4) 0.007(4)
C14 0.047(7) 0.044(7) 0.034(6) 0.003(5) -0.004(4) -0.003(5)
C15 0.043(6) 0.026(6) 0.058(7) -0.002(5) 0.005(5) -0.002(4)

loop_
_atom_type_symbol
_atom_type_description
_atom_type_scat_dispersion_real
_atom_type_scat_dispersion_imag
_atom_type_scat_source
C C 0.0033 0.0016 'International Tables Vol C Tables 4.2.6.8 and 6.1.1.4'
H H 0.0000 0.0000 'International Tables Vol C Tables 4.2.6.8 and 6.1.1.4'
I I -0.4742 1.8119 'International Tables Vol C Tables 4.2.6.8 and 6.1.1.4'
N N 0.0061 0.0033 'International Tables Vol C Tables 4.2.6.8 and 6.1.1.4'
O O 0.0106 0.0060 'International Tables Vol C Tables 4.2.6.8 and 6.1.1.4'
Pt Pt -1.7033 8.3905 'International Tables Vol C Tables 4.2.6.8 and 6.1.1.4'
S S 0.1246 0.1234 'International Tables Vol C Tables 4.2.6.8 and 6.1.1.4'

loop_
_geom_angle_atom_site_label_1
_geom_angle_atom_site_label_2
_geom_angle_atom_site_label_3
_geom_angle
_geom_angle_site_symmetry_1
_geom_angle_site_symmetry_3
_geom_angle_publ_flag
N1 Pt1 S1 176.33(19) . . ?
N1 Pt1 I1 87.07(18) . . ?
S1 Pt1 I1 89.41(6) . . ?
N1 Pt1 I2 86.06(18) . . ?
S1 Pt1 I2 97.46(6) . . ?
I1 Pt1 I2 173.12(2) . . ?
O1 S1 C15 106.9(4) . . ?
O1 S1 C14 108.2(4) . . ?
C15 S1 C14 101.0(5) . . ?
O1 S1 Pt1 115.4(3) . . ?
C15 S1 Pt1 114.6(4) . . ?
C14 S1 Pt1 109.7(3) . . ?
C13 N1 C1 121.5(7) . . ?
C13 N1 Pt1 118.3(6) . . ?
C1 N1 Pt1 120.2(5) . . ?
N1 C1 C2 120.6(7) . . ?
N1 C1 C6 120.7(8) . . ?
C2 C1 C6 118.8(8) . . ?
C3 C2 C1 120.1(8) . . ?
C3 C2 H2 119.9 . . ?
C1 C2 H2 119.9 . . ?
C2 C3 C4 121.5(9) . . ?
C2 C3 H3 119.2 . . ?
C4 C3 H3 119.2 . . ?
C5 C4 C3 119.7(10) . . ?
C5 C4 H4 120.1 . . ?
C3 C4 H4 120.1 . . ?
C4 C5 C6 121.0(9) . . ?
C4 C5 H5 119.5 . . ?
C6 C5 H5 119.5 . . ?
C7 C6 C1 118.4(8) . . ?
C7 C6 C5 122.8(8) . . ?
C1 C6 C5 118.8(8) . . ?
C6 C7 C8 121.5(8) . . ?
C6 C7 H7 119.3 . . ?
C8 C7 H7 119.3 . . ?
C9 C8 C7 123.3(9) . . ?
C9 C8 C13 119.1(9) . . ?
C7 C8 C13 117.6(8) . . ?
C10 C9 C8 121.6(10) . . ?
C10 C9 H9 119.2 . . ?
C8 C9 H9 119.2 . . ?
C9 C10 C11 119.9(10) . . ?
C9 C10 H10 120.1 . . ?
C11 C10 H10 120.1 . . ?
C12 C11 C10 121.2(10) . . ?
C12 C11 H11 119.4 . . ?
C10 C11 H11 119.4 . . ?
C11 C12 C13 120.1(9) . . ?
C11 C12 H12 119.9 . . ?
C13 C12 H12 119.9 . . ?
N1 C13 C12 121.6(8) . . ?
N1 C13 C8 120.4(8) . . ?
C12 C13 C8 118.1(8) . . ?
S1 C14 H14A 109.5 . . ?
S1 C14 H14B 109.5 . . ?
H14A C14 H14B 109.5 . . ?
S1 C14 H14C 109.5 . . ?
H14A C14 H14C 109.5 . . ?
H14B C14 H14C 109.5 . . ?
S1 C15 H15A 109.5 . . ?
S1 C15 H15B 109.5 . . ?
H15A C15 H15B 109.5 . . ?
S1 C15 H15C 109.5 . . ?
H15A C15 H15C 109.5 . . ?
H15B C15 H15C 109.5 . . ?

loop_
_geom_bond_atom_site_label_1
_geom_bond_atom_site_label_2
_geom_bond_distance
_geom_bond_site_symmetry_2
_geom_bond_publ_flag
Pt1 N1 2.093(6) . ?
Pt1 S1 2.240(2) . ?
Pt1 I1 2.6068(7) . ?
Pt1 I2 2.6086(7) . ?
S1 O1 1.460(6) . ?
S1 C15 1.738(9) . ?
S1 C14 1.765(9) . ?
N1 C13 1.362(10) . ?
N1 C1 1.363(10) . ?
C1 C2 1.404(12) . ?
C1 C6 1.417(11) . ?
C2 C3 1.357(12) . ?
C2 H2 0.9500 . ?
C3 C4 1.407(13) . ?
C3 H3 0.9500 . ?
C4 C5 1.338(13) . ?
C4 H4 0.9500 . ?
C5 C6 1.423(13) . ?
C5 H5 0.9500 . ?
C6 C7 1.387(12) . ?
C7 C8 1.408(13) . ?
C7 H7 0.9500 . ?
C8 C9 1.395(13) . ?
C8 C13 1.430(12) . ?
C9 C10 1.333(15) . ?
C9 H9 0.9500 . ?
C10 C11 1.403(14) . ?
C10 H10 0.9500 . ?
C11 C12 1.356(12) . ?
C11 H11 0.9500 . ?
C12 C13 1.409(13) . ?
C12 H12 0.9500 . ?
C14 H14A 0.9800 . ?
C14 H14B 0.9800 . ?
C14 H14C 0.9800 . ?
C15 H15A 0.9800 . ?
C15 H15B 0.9800 . ?
C15 H15C 0.9800 . ?

loop_
_geom_torsion_atom_site_label_1
_geom_torsion_atom_site_label_2
_geom_torsion_atom_site_label_3
_geom_torsion_atom_site_label_4
_geom_torsion
_geom_torsion_site_symmetry_1
_geom_torsion_site_symmetry_2
_geom_torsion_site_symmetry_3
_geom_torsion_site_symmetry_4
_geom_torsion_publ_flag
N1 Pt1 S1 O1 34(3) . . . . ?
I1 Pt1 S1 O1 49.8(3) . . . . ?
I2 Pt1 S1 O1 -129.7(3) . . . . ?
N1 Pt1 S1 C15 158(3) . . . . ?
I1 Pt1 S1 C15 174.6(4) . . . . ?
I2 Pt1 S1 C15 -4.9(4) . . . . ?
N1 Pt1 S1 C14 -89(3) . . . . ?
I1 Pt1 S1 C14 -72.6(4) . . . . ?
I2 Pt1 S1 C14 107.8(4) . . . . ?
S1 Pt1 N1 C13 -75(3) . . . . ?
I1 Pt1 N1 C13 -90.8(6) . . . . ?
I2 Pt1 N1 C13 88.9(6) . . . . ?
S1 Pt1 N1 C1 105(3) . . . . ?
I1 Pt1 N1 C1 89.0(6) . . . . ?
I2 Pt1 N1 C1 -91.3(6) . . . . ?
C13 N1 C1 C2 -179.7(8) . . . . ?
Pt1 N1 C1 C2 0.5(10) . . . . ?
C13 N1 C1 C6 -0.3(12) . . . . ?
Pt1 N1 C1 C6 179.9(6) . . . . ?
N1 C1 C2 C3 176.9(8) . . . . ?
C6 C1 C2 C3 -2.5(13) . . . . ?
C1 C2 C3 C4 1.8(15) . . . . ?
C2 C3 C4 C5 0.2(16) . . . . ?
C3 C4 C5 C6 -1.3(15) . . . . ?
N1 C1 C6 C7 1.8(12) . . . . ?
C2 C1 C6 C7 -178.8(8) . . . . ?
N1 C1 C6 C5 -178.0(8) . . . . ?
C2 C1 C6 C5 1.4(12) . . . . ?
C4 C5 C6 C7 -179.3(9) . . . . ?
C4 C5 C6 C1 0.5(13) . . . . ?
C1 C6 C7 C8 -2.7(12) . . . . ?
C5 C6 C7 C8 177.1(8) . . . . ?
C6 C7 C8 C9 -178.8(8) . . . . ?
C6 C7 C8 C13 2.1(12) . . . . ?
C7 C8 C9 C10 -178.9(9) . . . . ?
C13 C8 C9 C10 0.1(14) . . . . ?
C8 C9 C10 C11 -1.3(16) . . . . ?
C9 C10 C11 C12 1.7(16) . . . . ?
C10 C11 C12 C13 -0.9(15) . . . . ?
C1 N1 C13 C12 179.3(8) . . . . ?
Pt1 N1 C13 C12 -0.9(11) . . . . ?
C1 N1 C13 C8 -0.3(12) . . . . ?
Pt1 N1 C13 C8 179.4(6) . . . . ?
C11 C12 C13 N1 -180.0(8) . . . . ?
C11 C12 C13 C8 -0.3(13) . . . . ?
C9 C8 C13 N1 -179.6(8) . . . . ?
C7 C8 C13 N1 -0.5(12) . . . . ?
C9 C8 C13 C12 0.7(12) . . . . ?
C7 C8 C13 C12 179.8(8) . . . . ?
